data_4309048
loop_
_publ_author_name
'Malcolm H. Chisholm'
'Judith C. Gallucci'
'Hongfeng Yin'
'Hongshi Zhen'

_publ_section_title
;
Arylzinc Alkoxides: [ArZnOCHP]2 and Ar2Zn3(OCHP)4 When Ar =
C6H5, p-CF3C6H4, 2,4,6-Me3C6H2, and C6F5
;
_journal_name_full 'Inorganic Chemistry'
_journal_page_first 4777
_journal_page_last 4785
_journal_paper_doi 10.1021/ic048332i
_journal_volume 44
_journal_year 2005
_chemical_formula_sum 'C40 H60 F10 O4 Zn3'
_chemical_formula_weight 990.99
_chemical_name_systematic
; 
 ? 
;
_space_group_IT_number 14
_symmetry_cell_setting monoclinic
_symmetry_space_group_name_Hall '-P 2ybc'
_symmetry_space_group_name_H-M 'P 1 21/c 1'
_atom_sites_solution_hydrogens geom
_atom_sites_solution_primary direct
_atom_sites_solution_secondary difmap
_audit_creation_method SHELXL-93
_cell_angle_alpha 90.00
_cell_angle_beta 110.60
_cell_angle_gamma 90.00
_cell_formula_units_Z 4
_cell_length_a 19.3632(1)
_cell_length_b 15.4720(1)
_cell_length_c 16.4475(1)
_cell_measurement_temperature 200(2)
_cell_volume 4612.40(5)
_computing_cell_refinement 'DENZO (Otwinowski & Minor, 1997)'
_computing_data_collection 'COLLECT (Nonius, 1999)'
_computing_data_reduction 'DENZO (Otwinowski & Minor, 1997)'
_computing_structure_refinement 'SHELXL-93 (Sheldrick, 1993)'
_computing_structure_solution 'SHELXS-86 (Sheldrick, 1990)'
_diffrn_ambient_temperature 200(2)
_diffrn_measurement_device 'Nonius Kappa CCD'
_diffrn_measurement_method 'phi and omega scans'
_diffrn_radiation_monochromator graphite
_diffrn_radiation_source 'fine-focus sealed tube'
_diffrn_radiation_type MoK\a
_diffrn_radiation_wavelength 0.71073
_diffrn_reflns_av_R_equivalents 0.036
_diffrn_reflns_av_sigmaI/netI 0.0245
_diffrn_reflns_limit_h_max 25
_diffrn_reflns_limit_h_min -25
_diffrn_reflns_limit_k_max 19
_diffrn_reflns_limit_k_min -20
_diffrn_reflns_limit_l_max 21
_diffrn_reflns_limit_l_min -21
_diffrn_reflns_number 91848
_diffrn_reflns_theta_max 27.49
_diffrn_reflns_theta_min 2.25
_exptl_absorpt_coefficient_mu 1.624
_exptl_crystal_colour colorless
_exptl_crystal_density_diffrn 1.427
_exptl_crystal_description 'rectangular rod'
_exptl_crystal_F_000 2048
_exptl_crystal_size_max 0.38
_exptl_crystal_size_mid 0.35
_exptl_crystal_size_min 0.19
_refine_diff_density_max 0.524
_refine_diff_density_min -0.422
_refine_ls_extinction_method none
_refine_ls_goodness_of_fit_all 1.048
_refine_ls_goodness_of_fit_obs 1.093
_refine_ls_matrix_type full
_refine_ls_number_parameters 537
_refine_ls_number_reflns 10580
_refine_ls_number_restraints 0
_refine_ls_restrained_S_all 1.048
_refine_ls_restrained_S_obs 1.093
_refine_ls_R_factor_all 0.0467
_refine_ls_R_factor_obs 0.0330
_refine_ls_shift/esd_max -0.003
_refine_ls_shift/esd_mean 0.000
_refine_ls_structure_factor_coef Fsqd
_refine_ls_weighting_details 'w=1/[\s^2^(Fo^2^)+(0.0433P)^2^+1.6878P] where P=(Fo^2^+2Fc^2^)/3'
_refine_ls_weighting_scheme calc
_refine_ls_wR_factor_all 0.0877
_refine_ls_wR_factor_obs 0.0814
_reflns_number_observed 8470
_reflns_number_total 10580
_reflns_observed_criterion >2sigma(I)
_cod_data_source_file ic048332isi20041124_045040.cif
_cod_data_source_block Chisholm1031
_cod_depositor_comments
;
The following automatic conversions were performed:

'_refine_ls_weighting_scheme' value 'calc
w=1/[\s^2^(Fo^2^)+(0.0433P)^2^+1.6878P] where P=(Fo^2^+2Fc^2^)/3' was
changed to 'calc'. New tag '_refine_ls_weighting_details' was
created. The value of the new tag was set to
'w=1/[\s^2^(Fo^2^)+(0.0433P)^2^+1.6878P] where P=(Fo^2^+2Fc^2^)/3'.

Automatic conversion script
Id: cif_fix_values 3143 2015-03-26 13:38:13Z robertas 
;
_cod_original_cell_volume 4612.28(5)
_cod_database_code 4309048

loop_
_symmetry_equiv_pos_as_xyz
'x, y, z'
'-x, y+1/2, -z+1/2'
'-x, -y, -z'
'x, -y-1/2, z-1/2'

loop_
_atom_site_aniso_label
_atom_site_aniso_U_11
_atom_site_aniso_U_22
_atom_site_aniso_U_33
_atom_site_aniso_U_23
_atom_site_aniso_U_13
_atom_site_aniso_U_12
Zn1 0.03366(13) 0.03944(14) 0.0552(2) 0.00127(10) 0.02497(11) 0.00175(9)
Zn2 0.02806(12) 0.03296(12) 0.04215(13) -0.00105(9) 0.01717(10) -0.00027(8)
Zn3 0.02925(12) 0.04448(14) 0.04611(14) 0.00293(10) 0.01695(10) -0.00129(9)
F1 0.0631(9) 0.0800(10) 0.0554(8) -0.0119(7) 0.0288(7) -0.0021(7)
F2 0.0382(8) 0.1014(13) 0.0769(10) -0.0022(9) 0.0130(7) -0.0075(7)
F3 0.0443(8) 0.140(2) 0.0895(12) 0.0056(11) 0.0442(9) 0.0117(9)
F4 0.0769(11) 0.1244(15) 0.0628(10) -0.0180(10) 0.0416(9) 0.0073(10)
F5 0.0509(8) 0.0939(12) 0.0677(9) -0.0168(8) 0.0202(7) -0.0084(8)
F6 0.0494(8) 0.0881(11) 0.0661(10) 0.0161(8) 0.0169(7) 0.0015(8)
F7 0.0344(8) 0.136(2) 0.1038(14) -0.0097(12) 0.0106(9) 0.0083(9)
F8 0.0526(9) 0.141(2) 0.135(2) -0.0352(13) 0.0620(11) -0.0308(10)
F9 0.1084(14) 0.1083(14) 0.1082(14) 0.0083(11) 0.0801(12) -0.0221(12)
F10 0.0715(10) 0.0940(12) 0.0788(11) 0.0339(9) 0.0359(9) 0.0114(9)
O1 0.0376(7) 0.0356(7) 0.0601(9) 0.0110(7) 0.0262(7) 0.0053(6)
O2 0.0369(7) 0.0346(7) 0.0639(10) 0.0100(7) 0.0265(7) 0.0068(6)
O3 0.0336(7) 0.0365(7) 0.0474(8) -0.0085(6) 0.0206(6) -0.0005(5)
O4 0.0395(8) 0.0421(8) 0.0495(9) -0.0132(7) 0.0208(7) -0.0098(6)
C1 0.0355(10) 0.0391(11) 0.0515(12) 0.0076(9) 0.0245(9) 0.0057(8)
C2 0.0449(12) 0.0439(11) 0.0488(13) 0.0052(10) 0.0240(10) 0.0054(9)
C3 0.0347(11) 0.0562(13) 0.0556(14) 0.0075(11) 0.0148(10) 0.0027(10)
C4 0.0374(12) 0.071(2) 0.0631(15) 0.0128(12) 0.0315(11) 0.0110(11)
C5 0.0537(14) 0.068(2) 0.0508(14) 0.0013(12) 0.0309(12) 0.0103(12)
C6 0.0383(11) 0.0549(13) 0.0536(13) 0.0000(11) 0.0195(10) 0.0024(10)
C7 0.0317(10) 0.0424(11) 0.0543(13) -0.0060(10) 0.0215(9) -0.0042(8)
C8 0.0378(11) 0.0511(13) 0.0561(14) -0.0082(11) 0.0204(10) -0.0059(9)
C9 0.0333(11) 0.070(2) 0.073(2) -0.0204(13) 0.0171(12) -0.0038(11)
C10 0.0400(13) 0.074(2) 0.094(2) -0.028(2) 0.0403(14) -0.0176(12)
C11 0.076(2) 0.061(2) 0.078(2) -0.0117(14) 0.055(2) -0.0167(14)
C12 0.0486(13) 0.0533(13) 0.0606(15) -0.0002(11) 0.0283(12) -0.0015(11)
C13 0.0393(11) 0.0344(10) 0.0531(13) 0.0057(9) 0.0241(10) 0.0042(8)
C14 0.0411(11) 0.0322(10) 0.0494(12) 0.0029(9) 0.0197(9) 0.0006(8)
C15 0.0405(11) 0.0364(10) 0.0454(12) -0.0074(9) 0.0198(9) 0.0010(8)
C16 0.0556(13) 0.0428(12) 0.0482(13) -0.0112(10) 0.0197(11) -0.0091(10)
C17 0.0514(13) 0.0454(12) 0.0517(13) 0.0076(10) 0.0228(11) 0.0021(10)
C18 0.0510(14) 0.067(2) 0.060(2) 0.0083(13) 0.0094(12) 0.0029(12)
C19 0.071(2) 0.106(2) 0.055(2) 0.000(2) 0.0339(14) 0.005(2)
C20 0.0422(12) 0.0394(11) 0.067(2) 0.0012(10) 0.0229(11) -0.0014(9)
C21 0.065(2) 0.0398(13) 0.104(2) 0.0011(14) 0.032(2) -0.0059(12)
C22 0.065(2) 0.079(2) 0.066(2) -0.0046(15) 0.0107(14) -0.0108(15)
C23 0.0514(13) 0.0387(11) 0.0659(15) 0.0025(10) 0.0281(12) 0.0097(10)
C24 0.096(2) 0.056(2) 0.078(2) -0.0126(14) 0.048(2) 0.0103(15)
C25 0.077(2) 0.051(2) 0.107(2) 0.014(2) 0.039(2) 0.0257(14)
C27 0.069(2) 0.084(2) 0.056(2) -0.0180(15) 0.0064(14) -0.007(2)
C26A 0.052(3) 0.052(3) 0.047(2) 0.008(2) 0.017(2) 0.012(2)
C28A 0.075(3) 0.071(3) 0.056(2) 0.011(2) 0.035(2) 0.011(2)
C29 0.0448(12) 0.0414(12) 0.0630(15) 0.0015(10) 0.0254(11) 0.0067(9)
C30 0.057(2) 0.0553(15) 0.070(2) 0.0084(13) 0.0122(13) 0.0082(12)
C31 0.074(2) 0.0452(14) 0.094(2) -0.0042(13) 0.039(2) 0.0149(12)
C32 0.062(2) 0.0560(14) 0.0474(13) -0.0116(11) 0.0184(12) 0.0064(12)
C33 0.097(2) 0.092(2) 0.053(2) 0.0090(15) 0.035(2) -0.002(2)
C34 0.066(2) 0.097(2) 0.064(2) -0.011(2) -0.0004(15) 0.006(2)
C35 0.082(2) 0.0536(14) 0.0469(14) -0.0124(11) 0.0213(13) -0.0201(13)
C36 0.109(2) 0.079(2) 0.059(2) -0.0104(15) 0.047(2) -0.014(2)
C37 0.077(2) 0.124(3) 0.062(2) 0.019(2) 0.000(2) -0.009(2)
C38 0.062(2) 0.0479(13) 0.067(2) -0.0021(12) 0.0225(13) -0.0112(11)
C39 0.100(2) 0.066(2) 0.067(2) 0.0140(14) 0.031(2) -0.005(2)
C40 0.122(3) 0.054(2) 0.095(2) -0.011(2) 0.038(2) -0.032(2)

loop_
_atom_site_label
_atom_site_type_symbol
_atom_site_fract_x
_atom_site_fract_y
_atom_site_fract_z
_atom_site_U_iso_or_equiv
_atom_site_thermal_displace_type
_atom_site_occupancy
_atom_site_calc_flag
_atom_site_refinement_flags
_atom_site_disorder_group
Zn1 Zn 0.385379(13) 0.97440(2) 0.22585(2) 0.04028(7) Uani 1 d . .
Zn2 Zn 0.248702(11) 0.962606(14) 0.259680(14) 0.03310(7) Uani 1 d . .
Zn3 Zn 0.106063(12) 0.93612(2) 0.27543(2) 0.03896(7) Uani 1 d . .
F1 F 0.54434(8) 1.03584(10) 0.33423(9) 0.0640(4) Uani 1 d . .
F2 F 0.67003(8) 1.03301(11) 0.29806(11) 0.0741(5) Uani 1 d . .
F3 F 0.66850(8) 0.97031(13) 0.14384(11) 0.0857(6) Uani 1 d . .
F4 F 0.54227(9) 0.90998(13) 0.02654(10) 0.0835(5) Uani 1 d . .
F5 F 0.41611(8) 0.91337(11) 0.06037(10) 0.0710(4) Uani 1 d . .
F6 F -0.04825(8) 0.99911(11) 0.15372(10) 0.0688(4) Uani 1 d . .
F7 F -0.18244(8) 0.98141(14) 0.16398(13) 0.0951(6) Uani 1 d . .
F8 F -0.19892(9) 0.89192(14) 0.29913(14) 0.1017(7) Uani 1 d . .
F9 F -0.07975(11) 0.82450(13) 0.42381(13) 0.0970(6) Uani 1 d . .
F10 F 0.05560(9) 0.84322(12) 0.41420(11) 0.0789(5) Uani 1 d . .
O1 O 0.29849(8) 1.04269(9) 0.20639(10) 0.0420(3) Uani 1 d . .
O2 O 0.34030(8) 0.89773(9) 0.28371(10) 0.0428(3) Uani 1 d . .
O3 O 0.18821(7) 1.01349(8) 0.32054(9) 0.0375(3) Uani 1 d . .
O4 O 0.16456(8) 0.88386(9) 0.21711(9) 0.0423(3) Uani 1 d . .
C1 C 0.47574(11) 0.97414(13) 0.19892(14) 0.0396(5) Uani 1 d . .
C2 C 0.54210(12) 1.00331(14) 0.25632(14) 0.0439(5) Uani 1 d . .
C3 C 0.60699(12) 1.0026(2) 0.2400(2) 0.0491(5) Uani 1 d . .
C4 C 0.60667(13) 0.9710(2) 0.1623(2) 0.0535(6) Uani 1 d . .
C5 C 0.54257(14) 0.9409(2) 0.1029(2) 0.0541(6) Uani 1 d . .
C6 C 0.47862(12) 0.9431(2) 0.1221(2) 0.0481(5) Uani 1 d . .
C7 C 0.00895(11) 0.92169(13) 0.28445(14) 0.0411(5) Uani 1 d . .
C8 C -0.05368(12) 0.95498(15) 0.2228(2) 0.0473(5) Uani 1 d . .
C9 C -0.12378(13) 0.9466(2) 0.2257(2) 0.0591(7) Uani 1 d . .
C10 C -0.13181(14) 0.9029(2) 0.2944(2) 0.0648(8) Uani 1 d . .
C11 C -0.0715(2) 0.8684(2) 0.3574(2) 0.0644(7) Uani 1 d . .
C12 C -0.00274(13) 0.8789(2) 0.3508(2) 0.0517(6) Uani 1 d . .
C13 C 0.28940(11) 1.13326(13) 0.18487(14) 0.0402(5) Uani 1 d . .
H13 H 0.25393(11) 1.15705(13) 0.21102(14) 0.048 Uiso 1 calc R .
C14 C 0.36748(11) 0.81940(13) 0.33066(14) 0.0399(4) Uani 1 d . .
H14A H 0.32596(11) 0.77684(13) 0.31322(14) 0.048 Uiso 0.703(6) calc PR 1
H14B H 0.32602(11) 0.77677(13) 0.31414(14) 0.048 Uiso 0.297(6) calc PR 2
C15 C 0.18864(11) 1.09575(13) 0.36181(13) 0.0395(4) Uani 1 d . .
H15 H 0.22335(11) 1.13420(13) 0.34578(13) 0.047 Uiso 1 calc R .
C16 C 0.15644(13) 0.80251(14) 0.17226(14) 0.0485(5) Uani 1 d . .
H16 H 0.20668(13) 0.77619(14) 0.18883(14) 0.058 Uiso 1 calc R .
C17 C 0.25466(12) 1.14565(15) 0.08660(15) 0.0483(5) Uani 1 d . .
H17 H 0.25156(12) 1.20932(15) 0.07543(15) 0.058 Uiso 1 calc R .
C18 C 0.17628(14) 1.1108(2) 0.0519(2) 0.0620(7) Uani 1 d . .
H18A H 0.1459(3) 1.1422(8) 0.0786(9) 0.093 Uiso 1 calc R .
H18B H 0.1767(2) 1.0491(3) 0.0658(11) 0.093 Uiso 1 calc R .
H18C H 0.1558(4) 1.1184(11) -0.0113(2) 0.093 Uiso 1 calc R .
C19 C 0.3014(2) 1.1075(2) 0.0378(2) 0.0741(8) Uani 1 d . .
H19A H 0.3509(4) 1.1329(11) 0.0600(10) 0.111 Uiso 1 calc R .
H19B H 0.2784(7) 1.1203(12) -0.0243(3) 0.111 Uiso 1 calc R .
H19C H 0.3050(10) 1.0447(3) 0.0464(12) 0.111 Uiso 1 calc R .
C20 C 0.36320(12) 1.17951(14) 0.2285(2) 0.0485(5) Uani 1 d . .
H20 H 0.40111(12) 1.14870(14) 0.2108(2) 0.058 Uiso 1 calc R .
C21 C 0.3624(2) 1.2741(2) 0.2007(2) 0.0689(7) Uani 1 d . .
H21A H 0.4094(4) 1.3014(4) 0.2345(9) 0.103 Uiso 1 calc R .
H21B H 0.3220(7) 1.3046(3) 0.2111(12) 0.103 Uiso 1 calc R .
H21C H 0.3553(11) 1.2768(2) 0.1388(3) 0.103 Uiso 1 calc R .
C22 C 0.3875(2) 1.1741(2) 0.3275(2) 0.0735(8) Uani 1 d . .
H22A H 0.3536(7) 1.2079(11) 0.3473(2) 0.110 Uiso 1 calc R .
H22B H 0.4376(5) 1.1974(13) 0.3536(2) 0.110 Uiso 1 calc R .
H22C H 0.3869(11) 1.1137(2) 0.3450(2) 0.110 Uiso 1 calc R .
C23 C 0.42850(13) 0.78243(14) 0.3024(2) 0.0500(5) Uani 1 d . .
H23 H 0.46553(13) 0.82927(14) 0.3082(2) 0.060 Uiso 1 calc R .
C24 C 0.3983(2) 0.7549(2) 0.2076(2) 0.0721(8) Uani 1 d . .
H24A H 0.4392(2) 0.7380(13) 0.1890(4) 0.108 Uiso 1 calc R .
H24B H 0.3714(10) 0.8033(5) 0.1718(2) 0.108 Uiso 1 calc R .
H24C H 0.3647(9) 0.7058(9) 0.2008(3) 0.108 Uiso 1 calc R .
C25 C 0.4686(2) 0.7064(2) 0.3593(2) 0.0766(8) Uani 1 d . .
H25A H 0.4995(9) 0.7278(2) 0.4166(5) 0.115 Uiso 1 calc R .
H25B H 0.4997(9) 0.6772(9) 0.3318(7) 0.115 Uiso 1 calc R .
H25C H 0.4323(2) 0.6654(7) 0.3657(12) 0.115 Uiso 1 calc R .
C27 C 0.4481(2) 0.9043(2) 0.4612(2) 0.0742(8) Uani 1 d . .
H27A H 0.4899(2) 0.8944(2) 0.4420(2) 0.111 Uiso 0.703(6) calc PR 1
H27B H 0.4658(2) 0.9076(2) 0.5248(2) 0.111 Uiso 0.703(6) calc PR 1
H27C H 0.4237(2) 0.9587(2) 0.4365(2) 0.111 Uiso 0.703(6) calc PR 1
H27D H 0.4503(2) 0.9505(2) 0.4214(2) 0.111 Uiso 0.297(6) calc PR 2
H27E H 0.4910(2) 0.8664(2) 0.4728(2) 0.111 Uiso 0.297(6) calc PR 2
H27F H 0.4482(2) 0.9297(2) 0.5158(2) 0.111 Uiso 0.297(6) calc PR 2
C26A C 0.3930(3) 0.8296(3) 0.4304(3) 0.0506(11) Uani 0.703(6) d P 1
H26A H 0.4190(3) 0.7752(3) 0.4573(3) 0.061 Uiso 0.703(6) calc PR 1
C28A C 0.3253(2) 0.8403(3) 0.4582(2) 0.0644(13) Uani 0.703(6) d P 1
H28A H 0.2919(2) 0.7910(3) 0.4369(2) 0.097 Uiso 0.703(6) calc PR 1
H28B H 0.2994(2) 0.8939(3) 0.4336(2) 0.097 Uiso 0.703(6) calc PR 1
H28C H 0.3414(2) 0.8426(3) 0.5217(2) 0.097 Uiso 0.703(6) calc PR 1
C26B C 0.3777(8) 0.8520(9) 0.4200(9) 0.055(4) Uiso 0.297(6) d P 2
H26B H 0.3354(8) 0.8916(9) 0.4142(9) 0.066 Uiso 0.297(6) calc PR 2
C28B C 0.3754(6) 0.7820(8) 0.4817(7) 0.083(4) Uiso 0.297(6) d P 2
H28D H 0.3823(6) 0.8072(8) 0.5386(7) 0.124 Uiso 0.297(6) calc PR 2
H28E H 0.4149(6) 0.7402(8) 0.4872(7) 0.124 Uiso 0.297(6) calc PR 2
H28F H 0.3275(6) 0.7526(8) 0.4595(7) 0.124 Uiso 0.297(6) calc PR 2
C29 C 0.11246(12) 1.13736(14) 0.3257(2) 0.0480(5) Uani 1 d . .
H29 H 0.07654(12) 1.09834(14) 0.3388(2) 0.058 Uiso 1 calc R .
C30 C 0.08730(15) 1.1489(2) 0.2274(2) 0.0636(7) Uani 1 d . .
H30A H 0.0365(4) 1.1707(12) 0.2055(2) 0.095 Uiso 1 calc R .
H30B H 0.0894(10) 1.0931(3) 0.2001(2) 0.095 Uiso 1 calc R .
H30C H 0.1198(7) 1.1902(9) 0.2134(2) 0.095 Uiso 1 calc R .
C31 C 0.1111(2) 1.2254(2) 0.3682(2) 0.0684(7) Uani 1 d . .
H31A H 0.1146(11) 1.2167(2) 0.4286(4) 0.103 Uiso 1 calc R .
H31B H 0.0648(5) 1.2552(6) 0.3363(8) 0.103 Uiso 1 calc R .
H31C H 0.1528(6) 1.2604(5) 0.3670(12) 0.103 Uiso 1 calc R .
C32 C 0.21946(14) 1.0858(2) 0.4610(2) 0.0555(6) Uani 1 d . .
H32 H 0.21054(14) 1.1419(2) 0.4859(2) 0.067 Uiso 1 calc R .
C33 C 0.1795(2) 1.0160(2) 0.4934(2) 0.0780(9) Uani 1 d . .
H33A H 0.1983(9) 1.0156(10) 0.5570(2) 0.117 Uiso 1 calc R .
H33B H 0.1882(10) 0.9594(3) 0.4719(12) 0.117 Uiso 1 calc R .
H33C H 0.1265(2) 1.0281(8) 0.4719(12) 0.117 Uiso 1 calc R .
C34 C 0.3027(2) 1.0720(2) 0.4939(2) 0.0820(9) Uani 1 d . .
H34A H 0.3211(2) 1.0667(15) 0.5573(2) 0.123 Uiso 1 calc R .
H34B H 0.3264(2) 1.1214(7) 0.4771(13) 0.123 Uiso 1 calc R .
H34C H 0.3140(2) 1.0190(8) 0.4684(12) 0.123 Uiso 1 calc R .
C35 C 0.1290(2) 0.8186(2) 0.0738(2) 0.0613(7) Uani 1 d . .
H35 H 0.1177(2) 0.7608(2) 0.0449(2) 0.074 Uiso 1 calc R .
C36 C 0.1905(2) 0.8587(2) 0.0484(2) 0.0776(9) Uani 1 d . .
H36A H 0.1727(4) 0.8686(13) -0.0145(3) 0.116 Uiso 1 calc R .
H36B H 0.2328(5) 0.8193(7) 0.0645(13) 0.116 Uiso 1 calc R .
H36C H 0.2055(9) 0.9138(7) 0.0788(11) 0.116 Uiso 1 calc R .
C37 C 0.0587(2) 0.8711(3) 0.0412(2) 0.0944(11) Uani 1 d . .
H37A H 0.0426(8) 0.8766(15) -0.0222(3) 0.142 Uiso 1 calc R .
H37B H 0.0676(4) 0.9286(6) 0.0677(13) 0.142 Uiso 1 calc R .
H37C H 0.0201(5) 0.8419(9) 0.0568(15) 0.142 Uiso 1 calc R .
C38 C 0.10963(15) 0.7417(2) 0.2030(2) 0.0591(6) Uani 1 d . .
H38 H 0.06163(15) 0.7711(2) 0.1947(2) 0.071 Uiso 1 calc R .
C39 C 0.1467(2) 0.7214(2) 0.2996(2) 0.0772(8) Uani 1 d . .
H39A H 0.1126(5) 0.6885(12) 0.3198(4) 0.116 Uiso 1 calc R .
H39B H 0.1599(11) 0.7755(2) 0.3324(2) 0.116 Uiso 1 calc R .
H39C H 0.1913(7) 0.6872(12) 0.3085(3) 0.116 Uiso 1 calc R .
C40 C 0.0929(2) 0.6567(2) 0.1512(2) 0.0901(10) Uani 1 d . .
H40A H 0.0610(11) 0.6685(3) 0.0911(5) 0.135 Uiso 1 calc R .
H40B H 0.0679(13) 0.6166(6) 0.1778(10) 0.135 Uiso 1 calc R .
H40C H 0.1392(2) 0.6307(8) 0.1515(14) 0.135 Uiso 1 calc R .

loop_
_atom_type_symbol
_atom_type_description
_atom_type_scat_dispersion_real
_atom_type_scat_dispersion_imag
_atom_type_scat_source
C C 0.0033 0.0016 'International Tables Vol C Tables 4.2.6.8 and 6.1.1.4'
H H 0.0000 0.0000 'International Tables Vol C Tables 4.2.6.8 and 6.1.1.4'
F F 0.0171 0.0103 'International Tables Vol C Tables 4.2.6.8 and 6.1.1.4'
O O 0.0106 0.0060 'International Tables Vol C Tables 4.2.6.8 and 6.1.1.4'
Zn Zn 0.2839 1.4301 'International Tables Vol C Tables 4.2.6.8 and 6.1.1.4'

loop_
_geom_angle_atom_site_label_1
_geom_angle_atom_site_label_2
_geom_angle_atom_site_label_3
_geom_angle
_geom_angle_site_symmetry_1
_geom_angle_site_symmetry_3
_geom_angle_publ_flag
O2 Zn1 O1 84.12(6) . . ?
O2 Zn1 C1 135.61(7) . . ?
O1 Zn1 C1 140.22(7) . . ?
O2 Zn1 Zn2 42.04(4) . . ?
O1 Zn1 Zn2 42.15(4) . . ?
C1 Zn1 Zn2 175.82(6) . . ?
O2 Zn2 O3 140.22(6) . . ?
O2 Zn2 O4 109.57(6) . . ?
O3 Zn2 O4 81.98(6) . . ?
O2 Zn2 O1 81.99(6) . . ?
O3 Zn2 O1 116.94(6) . . ?
O4 Zn2 O1 135.54(7) . . ?
O2 Zn2 Zn3 137.45(4) . . ?
O3 Zn2 Zn3 41.22(4) . . ?
O4 Zn2 Zn3 40.76(4) . . ?
O1 Zn2 Zn3 140.04(4) . . ?
O2 Zn2 Zn1 40.98(4) . . ?
O3 Zn2 Zn1 145.71(4) . . ?
O4 Zn2 Zn1 132.30(4) . . ?
O1 Zn2 Zn1 41.08(4) . . ?
Zn3 Zn2 Zn1 172.877(11) . . ?
O4 Zn3 O3 84.29(6) . . ?
O4 Zn3 C7 138.63(7) . . ?
O3 Zn3 C7 137.07(7) . . ?
O4 Zn3 Zn2 42.15(4) . . ?
O3 Zn3 Zn2 42.15(4) . . ?
C7 Zn3 Zn2 178.26(6) . . ?
C13 O1 Zn1 126.99(12) . . ?
C13 O1 Zn2 133.56(12) . . ?
Zn1 O1 Zn2 96.78(6) . . ?
C14 O2 Zn1 130.30(12) . . ?
C14 O2 Zn2 132.71(12) . . ?
Zn1 O2 Zn2 96.98(6) . . ?
C15 O3 Zn3 126.84(11) . . ?
C15 O3 Zn2 133.78(12) . . ?
Zn3 O3 Zn2 96.63(6) . . ?
C16 O4 Zn3 130.75(13) . . ?
C16 O4 Zn2 130.94(13) . . ?
Zn3 O4 Zn2 97.09(6) . . ?
C6 C1 C2 114.6(2) . . ?
C6 C1 Zn1 122.7(2) . . ?
C2 C1 Zn1 122.7(2) . . ?
F1 C2 C3 117.2(2) . . ?
F1 C2 C1 118.6(2) . . ?
C3 C2 C1 124.1(2) . . ?
F2 C3 C4 119.6(2) . . ?
F2 C3 C2 121.5(2) . . ?
C4 C3 C2 118.8(2) . . ?
F3 C4 C5 119.8(2) . . ?
F3 C4 C3 120.4(2) . . ?
C5 C4 C3 119.8(2) . . ?
F4 C5 C4 119.7(2) . . ?
F4 C5 C6 120.9(2) . . ?
C4 C5 C6 119.4(2) . . ?
F5 C6 C1 119.5(2) . . ?
F5 C6 C5 117.1(2) . . ?
C1 C6 C5 123.3(2) . . ?
C12 C7 C8 114.8(2) . . ?
C12 C7 Zn3 123.6(2) . . ?
C8 C7 Zn3 121.6(2) . . ?
F6 C8 C7 119.7(2) . . ?
F6 C8 C9 116.2(2) . . ?
C7 C8 C9 124.1(2) . . ?
F7 C9 C10 120.7(2) . . ?
F7 C9 C8 121.2(3) . . ?
C10 C9 C8 118.2(2) . . ?
F8 C10 C11 119.6(3) . . ?
F8 C10 C9 120.3(3) . . ?
C11 C10 C9 120.2(2) . . ?
F9 C11 C10 120.0(2) . . ?
F9 C11 C12 121.0(3) . . ?
C10 C11 C12 118.9(2) . . ?
F10 C12 C7 119.1(2) . . ?
F10 C12 C11 117.2(2) . . ?
C7 C12 C11 123.8(2) . . ?
O1 C13 C17 110.6(2) . . ?
O1 C13 C20 109.0(2) . . ?
C17 C13 C20 115.3(2) . . ?
O1 C13 H13 107.18(10) . . ?
C17 C13 H13 107.18(11) . . ?
C20 C13 H13 107.18(12) . . ?
O2 C14 C26B 98.1(5) . . ?
O2 C14 C23 109.2(2) . . ?
C26B C14 C23 125.2(6) . . ?
O2 C14 C26A 113.9(2) . . ?
C23 C14 C26A 111.7(2) . . ?
O2 C14 H14A 107.25(10) . . ?
C23 C14 H14A 107.25(12) . . ?
C26A C14 H14A 107.2(2) . . ?
O2 C14 H14B 107.69(10) . . ?
C26B C14 H14B 107.7(6) . . ?
C23 C14 H14B 107.69(12) . . ?
O3 C15 C29 110.2(2) . . ?
O3 C15 C32 110.3(2) . . ?
C29 C15 C32 114.7(2) . . ?
O3 C15 H15 107.10(10) . . ?
C29 C15 H15 107.10(12) . . ?
C32 C15 H15 107.10(13) . . ?
O4 C16 C38 110.0(2) . . ?
O4 C16 C35 109.5(2) . . ?
C38 C16 C35 115.3(2) . . ?
O4 C16 H16 107.22(11) . . ?
C38 C16 H16 107.22(14) . . ?
C35 C16 H16 107.22(14) . . ?
C18 C17 C19 111.3(2) . . ?
C18 C17 C13 111.3(2) . . ?
C19 C17 C13 112.7(2) . . ?
C18 C17 H17 107.06(13) . . ?
C19 C17 H17 107.06(15) . . ?
C13 C17 H17 107.06(11) . . ?
C17 C18 H18A 109.47(14) . . ?
C17 C18 H18B 109.47(13) . . ?
H18A C18 H18B 109.5 . . ?
C17 C18 H18C 109.47(13) . . ?
H18A C18 H18C 109.5 . . ?
H18B C18 H18C 109.5 . . ?
C17 C19 H19A 109.47(15) . . ?
C17 C19 H19B 109.47(14) . . ?
H19A C19 H19B 109.5 . . ?
C17 C19 H19C 109.47(15) . . ?
H19A C19 H19C 109.5 . . ?
H19B C19 H19C 109.5 . . ?
C22 C20 C21 109.6(2) . . ?
C22 C20 C13 111.1(2) . . ?
C21 C20 C13 113.4(2) . . ?
C22 C20 H20 107.49(15) . . ?
C21 C20 H20 107.49(14) . . ?
C13 C20 H20 107.49(11) . . ?
C20 C21 H21A 109.47(14) . . ?
C20 C21 H21B 109.47(14) . . ?
H21A C21 H21B 109.5 . . ?
C20 C21 H21C 109.47(15) . . ?
H21A C21 H21C 109.5 . . ?
H21B C21 H21C 109.5 . . ?
C20 C22 H22A 109.47(15) . . ?
C20 C22 H22B 109.47(14) . . ?
H22A C22 H22B 109.5 . . ?
C20 C22 H22C 109.47(14) . . ?
H22A C22 H22C 109.5 . . ?
H22B C22 H22C 109.5 . . ?
C24 C23 C14 111.0(2) . . ?
C24 C23 C25 109.9(2) . . ?
C14 C23 C25 112.5(2) . . ?
C24 C23 H23 107.77(15) . . ?
C14 C23 H23 107.77(12) . . ?
C25 C23 H23 107.8(2) . . ?
C23 C24 H24A 109.47(14) . . ?
C23 C24 H24B 109.47(14) . . ?
H24A C24 H24B 109.5 . . ?
C23 C24 H24C 109.47(15) . . ?
H24A C24 H24C 109.5 . . ?
H24B C24 H24C 109.5 . . ?
C23 C25 H25A 109.5(2) . . ?
C23 C25 H25B 109.47(14) . . ?
H25A C25 H25B 109.5 . . ?
C23 C25 H25C 109.47(15) . . ?
H25A C25 H25C 109.5 . . ?
H25B C25 H25C 109.5 . . ?
C26A C27 H27A 109.5(2) . . ?
C26A C27 H27B 109.5(2) . . ?
H27A C27 H27B 109.5 . . ?
C26A C27 H27C 109.5(2) . . ?
H27A C27 H27C 109.5 . . ?
H27B C27 H27C 109.5 . . ?
C26B C27 H27D 109.5(5) . . ?
C26B C27 H27E 109.5(5) . . ?
H27D C27 H27E 109.5 . . ?
C26B C27 H27F 109.5(6) . . ?
H27D C27 H27F 109.5 . . ?
H27E C27 H27F 109.5 . . ?
C27 C26A C28A 112.8(4) . . ?
C27 C26A C14 110.7(3) . . ?
C28A C26A C14 109.7(3) . . ?
C27 C26A H26A 107.8(2) . . ?
C28A C26A H26A 107.8(3) . . ?
C14 C26A H26A 107.8(2) . . ?
C26A C28A H28A 109.5(2) . . ?
C26A C28A H28B 109.5(3) . . ?
H28A C28A H28B 109.5 . . ?
C26A C28A H28C 109.5(2) . . ?
H28A C28A H28C 109.5 . . ?
H28B C28A H28C 109.5 . . ?
C28B C26B C14 113.3(10) . . ?
C28B C26B C27 108.6(10) . . ?
C14 C26B C27 113.7(9) . . ?
C28B C26B H26B 106.9(7) . . ?
C14 C26B H26B 106.9(5) . . ?
C27 C26B H26B 106.9(5) . . ?
C26B C28B H28D 109.5(7) . . ?
C26B C28B H28E 109.5(7) . . ?
H28D C28B H28E 109.5 . . ?
C26B C28B H28F 109.5(7) . . ?
H28D C28B H28F 109.5 . . ?
H28E C28B H28F 109.5 . . ?
C15 C29 C30 111.5(2) . . ?
C15 C29 C31 111.5(2) . . ?
C30 C29 C31 109.2(2) . . ?
C15 C29 H29 108.18(12) . . ?
C30 C29 H29 108.18(14) . . ?
C31 C29 H29 108.18(14) . . ?
C29 C30 H30A 109.47(13) . . ?
C29 C30 H30B 109.47(13) . . ?
H30A C30 H30B 109.5 . . ?
C29 C30 H30C 109.47(14) . . ?
H30A C30 H30C 109.5 . . ?
H30B C30 H30C 109.5 . . ?
C29 C31 H31A 109.47(14) . . ?
C29 C31 H31B 109.47(14) . . ?
H31A C31 H31B 109.5 . . ?
C29 C31 H31C 109.47(14) . . ?
H31A C31 H31C 109.5 . . ?
H31B C31 H31C 109.5 . . ?
C34 C32 C33 112.2(2) . . ?
C34 C32 C15 111.0(2) . . ?
C33 C32 C15 112.7(2) . . ?
C34 C32 H32 106.8(2) . . ?
C33 C32 H32 106.81(15) . . ?
C15 C32 H32 106.81(12) . . ?
C32 C33 H33A 109.47(14) . . ?
C32 C33 H33B 109.5(2) . . ?
H33A C33 H33B 109.5 . . ?
C32 C33 H33C 109.5(2) . . ?
H33A C33 H33C 109.5 . . ?
H33B C33 H33C 109.5 . . ?
C32 C34 H34A 109.5(2) . . ?
C32 C34 H34B 109.5(2) . . ?
H34A C34 H34B 109.5 . . ?
C32 C34 H34C 109.47(15) . . ?
H34A C34 H34C 109.5 . . ?
H34B C34 H34C 109.5 . . ?
C37 C35 C36 112.1(3) . . ?
C37 C35 C16 113.3(2) . . ?
C36 C35 C16 109.9(2) . . ?
C37 C35 H35 107.1(2) . . ?
C36 C35 H35 107.05(15) . . ?
C16 C35 H35 107.05(12) . . ?
C35 C36 H36A 109.5(2) . . ?
C35 C36 H36B 109.5(2) . . ?
H36A C36 H36B 109.5 . . ?
C35 C36 H36C 109.47(15) . . ?
H36A C36 H36C 109.5 . . ?
H36B C36 H36C 109.5 . . ?
C35 C37 H37A 109.5(2) . . ?
C35 C37 H37B 109.5(2) . . ?
H37A C37 H37B 109.5 . . ?
C35 C37 H37C 109.5(2) . . ?
H37A C37 H37C 109.5 . . ?
H37B C37 H37C 109.5 . . ?
C16 C38 C39 111.0(2) . . ?
C16 C38 C40 112.3(2) . . ?
C39 C38 C40 109.3(2) . . ?
C16 C38 H38 108.03(14) . . ?
C39 C38 H38 108.0(2) . . ?
C40 C38 H38 108.0(2) . . ?
C38 C39 H39A 109.47(15) . . ?
C38 C39 H39B 109.47(15) . . ?
H39A C39 H39B 109.5 . . ?
C38 C39 H39C 109.5(2) . . ?
H39A C39 H39C 109.5 . . ?
H39B C39 H39C 109.5 . . ?
C38 C40 H40A 109.5(2) . . ?
C38 C40 H40B 109.5(2) . . ?
H40A C40 H40B 109.5 . . ?
C38 C40 H40C 109.5(2) . . ?
H40A C40 H40C 109.5 . . ?
H40B C40 H40C 109.5 . . ?

loop_
_geom_bond_atom_site_label_1
_geom_bond_atom_site_label_2
_geom_bond_distance
_geom_bond_site_symmetry_2
_geom_bond_publ_flag
Zn1 O2 1.9129(13) . ?
Zn1 O1 1.9158(13) . ?
Zn1 C1 1.950(2) . ?
Zn1 Zn2 2.8954(3) . ?
Zn2 O2 1.9535(13) . ?
Zn2 O3 1.9542(12) . ?
Zn2 O4 1.9560(13) . ?
Zn2 O1 1.9566(13) . ?
Zn2 Zn3 2.8926(3) . ?
Zn3 O4 1.9031(13) . ?
Zn3 O3 1.9191(13) . ?
Zn3 C7 1.950(2) . ?
F1 C2 1.363(2) . ?
F2 C3 1.343(3) . ?
F3 C4 1.335(2) . ?
F4 C5 1.342(3) . ?
F5 C6 1.357(3) . ?
F6 C8 1.361(3) . ?
F7 C9 1.341(3) . ?
F8 C10 1.340(3) . ?
F9 C11 1.343(3) . ?
F10 C12 1.356(3) . ?
O1 C13 1.441(2) . ?
O2 C14 1.434(2) . ?
O3 C15 1.441(2) . ?
O4 C16 1.439(2) . ?
C1 C6 1.372(3) . ?
C1 C2 1.376(3) . ?
C2 C3 1.374(3) . ?
C3 C4 1.366(3) . ?
C4 C5 1.363(4) . ?
C5 C6 1.382(3) . ?
C7 C12 1.361(3) . ?
C7 C8 1.378(3) . ?
C8 C9 1.381(3) . ?
C9 C10 1.372(4) . ?
C10 C11 1.367(4) . ?
C11 C12 1.384(3) . ?
C13 C17 1.529(3) . ?
C13 C20 1.532(3) . ?
C13 H13 1.00 . ?
C14 C26B 1.500(15) . ?
C14 C23 1.525(3) . ?
C14 C26A 1.547(5) . ?
C14 H14A 1.00 . ?
C14 H14B 1.00 . ?
C15 C29 1.525(3) . ?
C15 C32 1.535(3) . ?
C15 H15 1.00 . ?
C16 C38 1.511(3) . ?
C16 C35 1.537(3) . ?
C16 H16 1.00 . ?
C17 C18 1.520(3) . ?
C17 C19 1.524(3) . ?
C17 H17 1.00 . ?
C18 H18A 0.98 . ?
C18 H18B 0.98 . ?
C18 H18C 0.98 . ?
C19 H19A 0.98 . ?
C19 H19B 0.98 . ?
C19 H19C 0.98 . ?
C20 C22 1.530(4) . ?
C20 C21 1.532(3) . ?
C20 H20 1.00 . ?
C21 H21A 0.98 . ?
C21 H21B 0.98 . ?
C21 H21C 0.98 . ?
C22 H22A 0.98 . ?
C22 H22B 0.98 . ?
C22 H22C 0.98 . ?
C23 C24 1.521(4) . ?
C23 C25 1.534(3) . ?
C23 H23 1.00 . ?
C24 H24A 0.98 . ?
C24 H24B 0.98 . ?
C24 H24C 0.98 . ?
C25 H25A 0.98 . ?
C25 H25B 0.98 . ?
C25 H25C 0.98 . ?
C27 C26B 1.525(14) . ?
C27 C26A 1.532(6) . ?
C27 H27A 0.98 . ?
C27 H27B 0.98 . ?
C27 H27C 0.98 . ?
C27 H27D 0.98 . ?
C27 H27E 0.98 . ?
C27 H27F 0.98 . ?
C26A C28A 1.542(6) . ?
C26A H26A 1.00 . ?
C28A H28A 0.98 . ?
C28A H28B 0.98 . ?
C28A H28C 0.98 . ?
C26B C28B 1.49(2) . ?
C26B H26B 1.00 . ?
C28B H28D 0.98 . ?
C28B H28E 0.98 . ?
C28B H28F 0.98 . ?
C29 C30 1.527(4) . ?
C29 C31 1.535(3) . ?
C29 H29 1.00 . ?
C30 H30A 0.98 . ?
C30 H30B 0.98 . ?
C30 H30C 0.98 . ?
C31 H31A 0.98 . ?
C31 H31B 0.98 . ?
C31 H31C 0.98 . ?
C32 C34 1.524(4) . ?
C32 C33 1.529(4) . ?
C32 H32 1.00 . ?
C33 H33A 0.98 . ?
C33 H33B 0.98 . ?
C33 H33C 0.98 . ?
C34 H34A 0.98 . ?
C34 H34B 0.98 . ?
C34 H34C 0.98 . ?
C35 C37 1.512(4) . ?
C35 C36 1.526(4) . ?
C35 H35 1.00 . ?
C36 H36A 0.98 . ?
C36 H36B 0.98 . ?
C36 H36C 0.98 . ?
C37 H37A 0.98 . ?
C37 H37B 0.98 . ?
C37 H37C 0.98 . ?
C38 C39 1.527(4) . ?
C38 C40 1.540(4) . ?
C38 H38 1.00 . ?
C39 H39A 0.98 . ?
C39 H39B 0.98 . ?
C39 H39C 0.98 . ?
C40 H40A 0.98 . ?
C40 H40B 0.98 . ?
C40 H40C 0.98 . ?

loop_
_geom_torsion_atom_site_label_1
_geom_torsion_atom_site_label_2
_geom_torsion_atom_site_label_3
_geom_torsion_atom_site_label_4
_geom_torsion
_geom_torsion_site_symmetry_1
_geom_torsion_site_symmetry_2
_geom_torsion_site_symmetry_3
_geom_torsion_site_symmetry_4
_geom_torsion_publ_flag
O2 Zn1 Zn2 O2 0.0 . . . . ?
O1 Zn1 Zn2 O2 -175.77(10) . . . . ?
C1 Zn1 Zn2 O2 57.8(9) . . . . ?
O2 Zn1 Zn2 O3 113.07(10) . . . . ?
O1 Zn1 Zn2 O3 -62.70(11) . . . . ?
C1 Zn1 Zn2 O3 170.9(9) . . . . ?
O2 Zn1 Zn2 O4 -69.09(10) . . . . ?
O1 Zn1 Zn2 O4 115.14(10) . . . . ?
C1 Zn1 Zn2 O4 -11.3(9) . . . . ?
O2 Zn1 Zn2 O1 175.77(10) . . . . ?
O1 Zn1 Zn2 O1 0.0 . . . . ?
C1 Zn1 Zn2 O1 -126.4(9) . . . . ?
O2 Zn1 Zn2 Zn3 -81.17(11) . . . . ?
O1 Zn1 Zn2 Zn3 103.06(11) . . . . ?
C1 Zn1 Zn2 Zn3 -23.4(9) . . . . ?
O2 Zn2 Zn3 O4 -59.66(10) . . . . ?
O3 Zn2 Zn3 O4 -178.42(9) . . . . ?
O4 Zn2 Zn3 O4 0.0 . . . . ?
O1 Zn2 Zn3 O4 108.53(10) . . . . ?
Zn1 Zn2 Zn3 O4 13.72(11) . . . . ?
O2 Zn2 Zn3 O3 118.77(10) . . . . ?
O3 Zn2 Zn3 O3 0.0 . . . . ?
O4 Zn2 Zn3 O3 178.42(9) . . . . ?
O1 Zn2 Zn3 O3 -73.05(10) . . . . ?
Zn1 Zn2 Zn3 O3 -167.86(11) . . . . ?
O2 Zn2 Zn3 C7 -177.2(1000) . . . . ?
O3 Zn2 Zn3 C7 64.0(21) . . . . ?
O4 Zn2 Zn3 C7 -117.6(21) . . . . ?
O1 Zn2 Zn3 C7 -9.0(21) . . . . ?
Zn1 Zn2 Zn3 C7 -103.9(21) . . . . ?
O2 Zn1 O1 C13 160.6(2) . . . . ?
C1 Zn1 O1 C13 -21.9(2) . . . . ?
Zn2 Zn1 O1 C13 163.4(2) . . . . ?
O2 Zn1 O1 Zn2 -2.85(7) . . . . ?
C1 Zn1 O1 Zn2 174.74(10) . . . . ?
Zn2 Zn1 O1 Zn2 0.0 . . . . ?
O2 Zn2 O1 C13 -158.8(2) . . . . ?
O3 Zn2 O1 C13 -15.8(2) . . . . ?
O4 Zn2 O1 C13 91.3(2) . . . . ?
Zn3 Zn2 O1 C13 29.2(2) . . . . ?
Zn1 Zn2 O1 C13 -161.6(2) . . . . ?
O2 Zn2 O1 Zn1 2.80(7) . . . . ?
O3 Zn2 O1 Zn1 145.84(6) . . . . ?
O4 Zn2 O1 Zn1 -107.04(8) . . . . ?
Zn3 Zn2 O1 Zn1 -169.16(2) . . . . ?
Zn1 Zn2 O1 Zn1 0.0 . . . . ?
O1 Zn1 O2 C14 -175.9(2) . . . . ?
C1 Zn1 O2 C14 6.3(2) . . . . ?
Zn2 Zn1 O2 C14 -178.8(2) . . . . ?
O1 Zn1 O2 Zn2 2.85(7) . . . . ?
C1 Zn1 O2 Zn2 -174.94(10) . . . . ?
Zn2 Zn1 O2 Zn2 0.0 . . . . ?
O3 Zn2 O2 C14 52.8(2) . . . . ?
O4 Zn2 O2 C14 -48.4(2) . . . . ?
O1 Zn2 O2 C14 175.9(2) . . . . ?
Zn3 Zn2 O2 C14 -11.7(2) . . . . ?
Zn1 Zn2 O2 C14 178.7(2) . . . . ?
O3 Zn2 O2 Zn1 -125.90(8) . . . . ?
O4 Zn2 O2 Zn1 132.84(7) . . . . ?
O1 Zn2 O2 Zn1 -2.81(7) . . . . ?
Zn3 Zn2 O2 Zn1 169.56(2) . . . . ?
Zn1 Zn2 O2 Zn1 0.0 . . . . ?
O4 Zn3 O3 C15 164.3(2) . . . . ?
C7 Zn3 O3 C15 -14.5(2) . . . . ?
Zn2 Zn3 O3 C15 163.2(2) . . . . ?
O4 Zn3 O3 Zn2 1.06(6) . . . . ?
C7 Zn3 O3 Zn2 -177.71(10) . . . . ?
Zn2 Zn3 O3 Zn2 0.0 . . . . ?
O2 Zn2 O3 C15 86.6(2) . . . . ?
O4 Zn2 O3 C15 -162.4(2) . . . . ?
O1 Zn2 O3 C15 -24.9(2) . . . . ?
Zn3 Zn2 O3 C15 -161.3(2) . . . . ?
Zn1 Zn2 O3 C15 16.0(2) . . . . ?
O2 Zn2 O3 Zn3 -112.10(8) . . . . ?
O4 Zn2 O3 Zn3 -1.04(6) . . . . ?
O1 Zn2 O3 Zn3 136.43(6) . . . . ?
Zn3 Zn2 O3 Zn3 0.0 . . . . ?
Zn1 Zn2 O3 Zn3 177.35(2) . . . . ?
O3 Zn3 O4 C16 167.1(2) . . . . ?
C7 Zn3 O4 C16 -14.1(2) . . . . ?
Zn2 Zn3 O4 C16 168.2(2) . . . . ?
O3 Zn3 O4 Zn2 -1.06(6) . . . . ?
C7 Zn3 O4 Zn2 177.67(10) . . . . ?
Zn2 Zn3 O4 Zn2 0.0 . . . . ?
O2 Zn2 O4 C16 -26.4(2) . . . . ?
O3 Zn2 O4 C16 -167.1(2) . . . . ?
O1 Zn2 O4 C16 72.3(2) . . . . ?
Zn3 Zn2 O4 C16 -168.2(2) . . . . ?
Zn1 Zn2 O4 C16 14.1(2) . . . . ?
O2 Zn2 O4 Zn3 141.73(6) . . . . ?
O3 Zn2 O4 Zn3 1.05(6) . . . . ?
O1 Zn2 O4 Zn3 -119.59(7) . . . . ?
Zn3 Zn2 O4 Zn3 0.0 . . . . ?
Zn1 Zn2 O4 Zn3 -177.72(2) . . . . ?
O2 Zn1 C1 C6 92.8(2) . . . . ?
O1 Zn1 C1 C6 -83.7(2) . . . . ?
Zn2 Zn1 C1 C6 38.7(10) . . . . ?
O2 Zn1 C1 C2 -85.7(2) . . . . ?
O1 Zn1 C1 C2 97.7(2) . . . . ?
Zn2 Zn1 C1 C2 -139.8(8) . . . . ?
C6 C1 C2 F1 179.6(2) . . . . ?
Zn1 C1 C2 F1 -1.8(3) . . . . ?
C6 C1 C2 C3 0.2(3) . . . . ?
Zn1 C1 C2 C3 178.8(2) . . . . ?
F1 C2 C3 F2 -0.3(3) . . . . ?
C1 C2 C3 F2 179.1(2) . . . . ?
F1 C2 C3 C4 -179.6(2) . . . . ?
C1 C2 C3 C4 -0.2(4) . . . . ?
F2 C3 C4 F3 -0.2(4) . . . . ?
C2 C3 C4 F3 179.2(2) . . . . ?
F2 C3 C4 C5 -179.3(2) . . . . ?
C2 C3 C4 C5 0.1(4) . . . . ?
F3 C4 C5 F4 0.8(4) . . . . ?
C3 C4 C5 F4 179.9(2) . . . . ?
F3 C4 C5 C6 -179.0(2) . . . . ?
C3 C4 C5 C6 0.1(4) . . . . ?
C2 C1 C6 F5 -179.4(2) . . . . ?
Zn1 C1 C6 F5 1.9(3) . . . . ?
C2 C1 C6 C5 0.0(3) . . . . ?
Zn1 C1 C6 C5 -178.6(2) . . . . ?
F4 C5 C6 F5 -0.5(4) . . . . ?
C4 C5 C6 F5 179.3(2) . . . . ?
F4 C5 C6 C1 -179.9(2) . . . . ?
C4 C5 C6 C1 -0.2(4) . . . . ?
O4 Zn3 C7 C12 98.2(2) . . . . ?
O3 Zn3 C7 C12 -83.7(2) . . . . ?
Zn2 Zn3 C7 C12 -146.0(20) . . . . ?
O4 Zn3 C7 C8 -81.9(2) . . . . ?
O3 Zn3 C7 C8 96.2(2) . . . . ?
Zn2 Zn3 C7 C8 33.9(23) . . . . ?
C12 C7 C8 F6 179.9(2) . . . . ?
Zn3 C7 C8 F6 0.0(3) . . . . ?
C12 C7 C8 C9 -0.3(3) . . . . ?
Zn3 C7 C8 C9 179.8(2) . . . . ?
F6 C8 C9 F7 -0.9(3) . . . . ?
C7 C8 C9 F7 179.3(2) . . . . ?
F6 C8 C9 C10 -179.8(2) . . . . ?
C7 C8 C9 C10 0.4(4) . . . . ?
F7 C9 C10 F8 2.2(4) . . . . ?
C8 C9 C10 F8 -178.9(2) . . . . ?
F7 C9 C10 C11 -179.3(2) . . . . ?
C8 C9 C10 C11 -0.4(4) . . . . ?
F8 C10 C11 F9 -0.4(4) . . . . ?
C9 C10 C11 F9 -179.0(2) . . . . ?
F8 C10 C11 C12 178.9(2) . . . . ?
C9 C10 C11 C12 0.3(4) . . . . ?
C8 C7 C12 F10 179.4(2) . . . . ?
Zn3 C7 C12 F10 -0.7(3) . . . . ?
C8 C7 C12 C11 0.2(4) . . . . ?
Zn3 C7 C12 C11 -179.9(2) . . . . ?
F9 C11 C12 F10 -0.2(4) . . . . ?
C10 C11 C12 F10 -179.5(2) . . . . ?
F9 C11 C12 C7 179.1(2) . . . . ?
C10 C11 C12 C7 -0.2(4) . . . . ?
Zn1 O1 C13 C17 95.2(2) . . . . ?
Zn2 O1 C13 C17 -107.8(2) . . . . ?
Zn1 O1 C13 C20 -32.6(2) . . . . ?
Zn2 O1 C13 C20 124.4(2) . . . . ?
Zn1 O2 C14 C26B 110.4(6) . . . . ?
Zn2 O2 C14 C26B -68.0(6) . . . . ?
Zn1 O2 C14 C23 -21.4(2) . . . . ?
Zn2 O2 C14 C23 160.27(15) . . . . ?
Zn1 O2 C14 C26A 104.2(3) . . . . ?
Zn2 O2 C14 C26A -74.1(3) . . . . ?
Zn3 O3 C15 C29 -30.0(2) . . . . ?
Zn2 O3 C15 C29 126.6(2) . . . . ?
Zn3 O3 C15 C32 97.6(2) . . . . ?
Zn2 O3 C15 C32 -105.8(2) . . . . ?
Zn3 O4 C16 C38 -21.6(3) . . . . ?
Zn2 O4 C16 C38 142.8(2) . . . . ?
Zn3 O4 C16 C35 106.1(2) . . . . ?
Zn2 O4 C16 C35 -89.5(2) . . . . ?
O1 C13 C17 C18 65.5(2) . . . . ?
C20 C13 C17 C18 -170.2(2) . . . . ?
O1 C13 C17 C19 -60.3(2) . . . . ?
C20 C13 C17 C19 63.9(3) . . . . ?
O1 C13 C20 C22 -63.3(2) . . . . ?
C17 C13 C20 C22 171.6(2) . . . . ?
O1 C13 C20 C21 172.7(2) . . . . ?
C17 C13 C20 C21 47.6(3) . . . . ?
O2 C14 C23 C24 -65.2(2) . . . . ?
C26B C14 C23 C24 179.4(7) . . . . ?
C26A C14 C23 C24 167.9(3) . . . . ?
O2 C14 C23 C25 171.2(2) . . . . ?
C26B C14 C23 C25 55.8(7) . . . . ?
C26A C14 C23 C25 44.4(3) . . . . ?
C26B C27 C26A C28A -52.7(22) . . . . ?
C26B C27 C26A C14 70.6(23) . . . . ?
O2 C14 C26A C27 -52.4(4) . . . . ?
C26B C14 C26A C27 -73.9(23) . . . . ?
C23 C14 C26A C27 71.9(4) . . . . ?
O2 C14 C26A C28A 72.7(4) . . . . ?
C26B C14 C26A C28A 51.2(22) . . . . ?
C23 C14 C26A C28A -163.0(3) . . . . ?
O2 C14 C26B C28B 155.8(9) . . . . ?
C23 C14 C26B C28B -83.7(11) . . . . ?
C26A C14 C26B C28B -44.0(18) . . . . ?
O2 C14 C26B C27 -79.5(8) . . . . ?
C23 C14 C26B C27 41.0(11) . . . . ?
C26A C14 C26B C27 80.7(23) . . . . ?
C26A C27 C26B C28B 43.2(18) . . . . ?
C26A C27 C26B C14 -84.0(23) . . . . ?
O3 C15 C29 C30 -57.5(2) . . . . ?
C32 C15 C29 C30 177.3(2) . . . . ?
O3 C15 C29 C31 -179.9(2) . . . . ?
C32 C15 C29 C31 55.0(3) . . . . ?
O3 C15 C32 C34 73.4(3) . . . . ?
C29 C15 C32 C34 -161.6(2) . . . . ?
O3 C15 C32 C33 -53.6(3) . . . . ?
C29 C15 C32 C33 71.5(3) . . . . ?
O4 C16 C35 C37 -55.0(3) . . . . ?
C38 C16 C35 C37 69.7(3) . . . . ?
O4 C16 C35 C36 71.3(3) . . . . ?
C38 C16 C35 C36 -164.0(2) . . . . ?
O4 C16 C38 C39 -62.7(3) . . . . ?
C35 C16 C38 C39 172.9(2) . . . . ?
O4 C16 C38 C40 174.6(2) . . . . ?
C35 C16 C38 C40 50.2(3) . . . . ?
